data_7033951
loop_
_publ_author_name
'von Wachenfeldt, Henrik'
'Polukeev, Alexey V.'
'Loganathan, Nagarajan'
'Paulsen, Filip'
'R\"ose, Philipp'
'Garreau, Marion'
'Wendt, Ola F.'
'Strand, Daniel'

_publ_section_title
;
 Cyclometallated gold(iii) aryl-pyridine complexes as efficient catalysts
 for three-component synthesis of substituted oxazoles.
;
_journal_issue 12
_journal_name_full 'Dalton transactions (Cambridge, England : 2003)'
_journal_page_first 5347
_journal_page_last 5353
_journal_paper_doi 10.1039/c4dt03806a
_journal_volume 44
_journal_year 2015
_chemical_formula_moiety 'C11 H7 Au Cl3 F2 N'
_chemical_formula_sum 'C11 H7 Au Cl3 F2 N'
_chemical_formula_weight 494.49
_chemical_name_systematic
; 
 ? 
;
_space_group_IT_number 14
_symmetry_cell_setting monoclinic
_symmetry_Int_Tables_number 14
_symmetry_space_group_name_Hall '-P 2ybc'
_symmetry_space_group_name_H-M 'P 1 21/c 1'
_atom_sites_solution_hydrogens geom
_atom_sites_solution_primary direct
_atom_sites_solution_secondary difmap
_audit_creation_method
;
CrysAlisPro, Oxford Diffraction Ltd.,
Version 1.171.35.8 (release 07-03-2011 CrysAlis171 .NET)
(compiled Mar  7 2011,18:06:32)
;
_audit_update_record
;
2014-09-02 deposited with the CCDC.
2015-02-09 downloaded from the CCDC.
;
_cell_angle_alpha 90
_cell_angle_beta 100.440(11)
_cell_angle_gamma 90
_cell_formula_units_Z 4
_cell_length_a 13.139(4)
_cell_length_b 7.796(6)
_cell_length_c 13.139(3)
_cell_measurement_reflns_used 3997
_cell_measurement_temperature 293(2)
_cell_measurement_theta_max 26.9715
_cell_measurement_theta_min 2.4187
_cell_volume 1323.6(11)
_computing_cell_refinement
;
CrysAlisPro, Agilent Technologies,
Version 1.171.35.8 (release 07-03-2011 CrysAlis171 .NET)
(compiled Mar  7 2011,18:06:32)
;
_computing_data_collection
;
CrysAlisPro, Agilent Technologies,
Version 1.171.35.8 (release 07-03-2011 CrysAlis171 .NET)
(compiled Mar  7 2011,18:06:32)
;
_computing_data_reduction
;
CrysAlisPro, Agilent Technologies,
Version 1.171.35.8 (release 07-03-2011 CrysAlis171 .NET)
(compiled Mar  7 2011,18:06:32)
;
_computing_molecular_graphics 'BRUKER SHELXTL'
_computing_publication_material 'BRUKER SHELXTL'
_computing_structure_refinement 'BRUKER SHELXTL'
_computing_structure_solution 'BRUKER SHELXTL'
_diffrn_ambient_temperature 293(2)
_diffrn_detector_area_resol_mean 16.1829
_diffrn_measured_fraction_theta_full 0.994
_diffrn_measured_fraction_theta_max 0.994
_diffrn_measurement_device_type 'Xcalibur, Sapphire3'
_diffrn_measurement_method 'phi and omega scans'
_diffrn_radiation_monochromator graphite
_diffrn_radiation_source 'Enhance (Mo) X-ray Source'
_diffrn_radiation_type MoK\a
_diffrn_radiation_wavelength 0.71069
_diffrn_reflns_av_R_equivalents 0.1012
_diffrn_reflns_av_sigmaI/netI 0.0400
_diffrn_reflns_limit_h_max 16
_diffrn_reflns_limit_h_min -16
_diffrn_reflns_limit_k_max 9
_diffrn_reflns_limit_k_min -9
_diffrn_reflns_limit_l_max 16
_diffrn_reflns_limit_l_min -16
_diffrn_reflns_number 26607
_diffrn_reflns_theta_full 27.00
_diffrn_reflns_theta_max 27.00
_diffrn_reflns_theta_min 3.05
_exptl_absorpt_coefficient_mu 11.722
_exptl_absorpt_correction_T_max 0.2142
_exptl_absorpt_correction_T_min 0.1129
_exptl_absorpt_correction_type multi-scan
_exptl_absorpt_process_details
;
CrysAlisPro, Agilent Technologies,
Version 1.171.35.8 (release 07-03-2011 CrysAlis171 .NET)
(compiled Mar  7 2011,18:06:32)
Empirical absorption correction using spherical harmonics,
 implemented in SCALE3 ABSPACK scaling algorithm.
;
_exptl_crystal_colour yellow
_exptl_crystal_density_diffrn 2.482
_exptl_crystal_density_method 'not measured'
_exptl_crystal_description block
_exptl_crystal_F_000 912
_exptl_crystal_size_max 0.33
_exptl_crystal_size_mid 0.28
_exptl_crystal_size_min 0.19
_refine_diff_density_max 1.594
_refine_diff_density_min -2.314
_refine_diff_density_rms 0.201
_refine_ls_extinction_method none
_refine_ls_goodness_of_fit_ref 1.021
_refine_ls_hydrogen_treatment constr
_refine_ls_matrix_type full
_refine_ls_number_parameters 163
_refine_ls_number_reflns 2863
_refine_ls_number_restraints 0
_refine_ls_restrained_S_all 1.021
_refine_ls_R_factor_all 0.0354
_refine_ls_R_factor_gt 0.0315
_refine_ls_shift/su_max 0.002
_refine_ls_shift/su_mean 0.000
_refine_ls_structure_factor_coef Fsqd
_refine_ls_weighting_details 'calc w=1/[\s^2^(Fo^2^)+(0.0498P)^2^+0.0000P] where P=(Fo^2^+2Fc^2^)/3'
_refine_ls_weighting_scheme calc
_refine_ls_wR_factor_gt 0.0771
_refine_ls_wR_factor_ref 0.0787
_reflns_number_gt 2514
_reflns_number_total 2863
_reflns_threshold_expression >2sigma(I)
_cod_data_source_file c4dt03806a2.cif
_cod_data_source_block ln_10111
_cod_depositor_comments 'Adding full bibliography for 7033948--7033951.cif.'
_cod_original_sg_symbol_H-M P21/c
_cod_database_code 7033951

loop_
_symmetry_equiv_pos_as_xyz
'x, y, z'
'-x, y+1/2, -z+1/2'
'-x, -y, -z'
'x, -y-1/2, z-1/2'

loop_
_atom_site_label
_atom_site_type_symbol
_atom_site_fract_x
_atom_site_fract_y
_atom_site_fract_z
_atom_site_U_iso_or_equiv
_atom_site_adp_type
_atom_site_occupancy
_atom_site_symmetry_multiplicity
_atom_site_calc_flag
_atom_site_refinement_flags
Au1 Au 0.861894(14) 0.36593(2) 0.249589(14) 0.02971(10) Uani 1 1 d .
Cl3 Cl 0.92132(12) 0.3107(2) 0.41793(11) 0.0501(4) Uani 1 1 d .
Cl1 Cl 0.72197(11) 0.4943(2) 0.29245(12) 0.0537(4) Uani 1 1 d .
Cl2 Cl 1.00138(13) 0.2427(2) 0.20191(12) 0.0677(5) Uani 1 1 d .
C6 C 0.6775(4) 0.2113(7) 0.0807(4) 0.0340(11) Uani 1 1 d .
C4 C 0.6852(4) 0.4361(8) -0.0524(4) 0.0459(13) Uani 1 1 d .
H4 H 0.6248 0.3929 -0.0923 0.055 Uiso 1 1 calc R
C8 C 0.6820(5) -0.0855(8) 0.1275(5) 0.0524(15) Uani 1 1 d .
H8 H 0.7171 -0.1895 0.1368 0.063 Uiso 1 1 calc R
C11 C 0.5784(4) 0.2166(7) 0.0987(5) 0.0468(14) Uani 1 1 d .
F1 F 0.5263(3) 0.3629(4) 0.0849(5) 0.0787(15) Uani 1 1 d .
F2 F 0.5376(3) -0.2110(5) 0.1745(4) 0.0767(12) Uani 1 1 d .
N1 N 0.8099(3) 0.4330(5) 0.0985(3) 0.0310(9) Uani 1 1 d .
C1 C 0.8594(4) 0.5608(7) 0.0625(4) 0.0382(12) Uani 1 1 d .
H1 H 0.9210 0.6007 0.1017 0.046 Uiso 1 1 calc R
C10 C 0.5294(5) 0.0734(9) 0.1317(5) 0.0528(15) Uani 1 1 d .
H10 H 0.4621 0.0794 0.1443 0.063 Uiso 1 1 calc R
C3 C 0.7346(5) 0.5717(8) -0.0874(5) 0.0519(15) Uani 1 1 d .
H3 H 0.7075 0.6210 -0.1510 0.062 Uiso 1 1 calc R
C2 C 0.8224(5) 0.6351(7) -0.0306(5) 0.0447(14) Uani 1 1 d .
H2 H 0.8567 0.7271 -0.0543 0.054 Uiso 1 1 calc R
C9 C 0.5838(5) -0.0740(8) 0.1444(5) 0.0504(15) Uani 1 1 d .
C7 C 0.7300(5) 0.0580(7) 0.0965(5) 0.0464(14) Uani 1 1 d .
H7 H 0.7981 0.0511 0.0862 0.056 Uiso 1 1 calc R
C5 C 0.7247(4) 0.3630(6) 0.0421(4) 0.0324(11) Uani 1 1 d .

loop_
_atom_site_aniso_label
_atom_site_aniso_U_11
_atom_site_aniso_U_22
_atom_site_aniso_U_33
_atom_site_aniso_U_23
_atom_site_aniso_U_13
_atom_site_aniso_U_12
Au1 0.03169(14) 0.03531(14) 0.02259(14) 0.00184(7) 0.00614(10) 0.00364(7)
Cl3 0.0502(8) 0.0744(9) 0.0257(7) 0.0106(7) 0.0065(6) 0.0122(7)
Cl1 0.0483(8) 0.0707(10) 0.0447(8) -0.0025(7) 0.0153(7) 0.0220(7)
Cl2 0.0618(10) 0.1056(13) 0.0407(8) 0.0191(9) 0.0223(8) 0.0455(10)
C6 0.037(3) 0.040(3) 0.023(2) 0.000(2) 0.001(2) -0.002(2)
C4 0.045(3) 0.053(3) 0.035(3) 0.007(3) -0.008(3) -0.003(3)
C8 0.071(4) 0.039(3) 0.049(4) 0.008(3) 0.015(3) 0.009(3)
C11 0.041(3) 0.045(3) 0.055(4) 0.005(3) 0.010(3) 0.001(2)
F1 0.047(2) 0.061(3) 0.132(5) 0.032(2) 0.028(3) 0.0205(16)
F2 0.087(3) 0.066(2) 0.079(3) 0.019(2) 0.019(2) -0.029(2)
N1 0.031(2) 0.037(2) 0.026(2) 0.0011(18) 0.0056(18) 0.0025(18)
C1 0.039(3) 0.043(3) 0.033(3) -0.001(2) 0.009(2) -0.009(2)
C10 0.041(3) 0.062(4) 0.057(4) 0.001(3) 0.013(3) -0.010(3)
C3 0.065(4) 0.055(3) 0.031(3) 0.012(3) -0.005(3) -0.001(3)
C2 0.051(4) 0.050(4) 0.034(3) 0.010(2) 0.009(3) -0.008(2)
C9 0.058(4) 0.047(3) 0.043(4) 0.002(3) 0.001(3) -0.014(3)
C7 0.050(3) 0.041(3) 0.052(4) 0.000(3) 0.019(3) 0.002(3)
C5 0.032(3) 0.040(3) 0.024(3) -0.0015(19) 0.000(2) -0.0016(19)

loop_
_atom_type_symbol
_atom_type_description
_atom_type_scat_dispersion_real
_atom_type_scat_dispersion_imag
_atom_type_scat_source
C C 0.0033 0.0016 'International Tables Vol C Tables 4.2.6.8 and 6.1.1.4'
H H 0.0000 0.0000 'International Tables Vol C Tables 4.2.6.8 and 6.1.1.4'
N N 0.0061 0.0033 'International Tables Vol C Tables 4.2.6.8 and 6.1.1.4'
F F 0.0171 0.0103 'International Tables Vol C Tables 4.2.6.8 and 6.1.1.4'
Au Au -2.0133 8.8022 'International Tables Vol C Tables 4.2.6.8 and 6.1.1.4'
Cl Cl 0.1484 0.1585 'International Tables Vol C Tables 4.2.6.8 and 6.1.1.4'

loop_
_geom_angle_atom_site_label_1
_geom_angle_atom_site_label_2
_geom_angle_atom_site_label_3
_geom_angle
N1 Au1 Cl3 176.21(12)
N1 Au1 Cl1 89.12(12)
Cl3 Au1 Cl1 89.59(6)
N1 Au1 Cl2 89.13(12)
Cl3 Au1 Cl2 92.11(6)
Cl1 Au1 Cl2 178.12(6)
C11 C6 C7 117.9(5)
C11 C6 C5 120.8(5)
C7 C6 C5 121.3(5)
C3 C4 C5 119.9(5)
C3 C4 H4 120.0
C5 C4 H4 120.0
C9 C8 C7 119.7(6)
C9 C8 H8 120.1
C7 C8 H8 120.1
F1 C11 C6 119.2(5)
F1 C11 C10 118.3(5)
C6 C11 C10 122.5(6)
C1 N1 C5 121.6(4)
C1 N1 Au1 116.0(3)
C5 N1 Au1 122.1(3)
N1 C1 C2 121.5(5)
N1 C1 H1 119.2
C2 C1 H1 119.2
C9 C10 C11 117.1(6)
C9 C10 H10 121.4
C11 C10 H10 121.4
C2 C3 C4 120.6(5)
C2 C3 H3 119.7
C4 C3 H3 119.7
C3 C2 C1 118.1(5)
C3 C2 H2 120.9
C1 C2 H2 120.9
F2 C9 C10 117.6(6)
F2 C9 C8 119.9(6)
C10 C9 C8 122.5(6)
C6 C7 C8 120.2(5)
C6 C7 H7 119.9
C8 C7 H7 119.9
N1 C5 C4 118.0(5)
N1 C5 C6 119.9(5)
C4 C5 C6 122.0(5)

loop_
_geom_bond_atom_site_label_1
_geom_bond_atom_site_label_2
_geom_bond_distance
Au1 N1 2.047(4)
Au1 Cl3 2.2498(15)
Au1 Cl1 2.2526(14)
Au1 Cl2 2.2562(15)
C6 C11 1.365(7)
C6 C7 1.377(8)
C6 C5 1.468(7)
C4 C3 1.364(8)
C4 C5 1.379(8)
C4 H4 0.9300
C8 C9 1.351(9)
C8 C7 1.382(8)
C8 H8 0.9300
C11 F1 1.326(7)
C11 C10 1.396(9)
F2 C9 1.324(7)
N1 C1 1.324(7)
N1 C5 1.341(7)
C1 C2 1.361(8)
C1 H1 0.9300
C10 C9 1.347(10)
C10 H10 0.9300
C3 C2 1.350(9)
C3 H3 0.9300
C2 H2 0.9300
C7 H7 0.9300
